data_4344283
loop_
_publ_author_name
'Zhang, J.'
'Corbett, J.D.'

_publ_section_title
;
 Two families of centered zirconium cluster phases with M1,2 M' Cl6 * Zr6
 Cl12 Z compositions
;
_journal_name_full 'Inorganic Chemistry'
_journal_page_first 1556
_journal_page_last 1572
_journal_volume 32
_journal_year 1993
_chemical_formula_sum 'Cl18 Cs Fe La Zr6'
_chemical_name_systematic 'Cs La Zr6 Cl18 Fe'
_space_group_IT_number 163
_symmetry_space_group_name_Hall '-P 3 2c'
_symmetry_space_group_name_H-M 'P -3 1 c'
_cell_angle_alpha 90
_cell_angle_beta 90
_cell_angle_gamma 120
_cell_formula_units_Z 2
_cell_length_a 9.6404
_cell_length_b 9.6404
_cell_length_c 18.332
_cell_volume 1475.471
_citation_journal_id_ASTM INOCAJ
_cod_data_source_file Zhang_INOCAJ_1993_1250.cif
_cod_data_source_block Cl18Cs1Fe1La1Zr6
_cod_original_formula_sum 'Cl18 Cs1 Fe1 La1 Zr6'
_cod_database_code 4344283

loop_
_symmetry_equiv_pos_as_xyz
x,y,z
-y,x-y,z
-x+y,-x,z
-y,-x,-z+1/2
x,x-y,-z+1/2
-x+y,y,-z+1/2
-x,-y,-z
y,-x+y,-z
x-y,x,-z
y,x,z-1/2
-x,-x+y,z-1/2
x-y,-y,z-1/2

loop_
_atom_site_label
_atom_site_type_symbol
_atom_site_fract_x
_atom_site_fract_y
_atom_site_fract_z
_atom_site_occupancy
_atom_site_U_iso_or_equiv
Zr1 Zr+3 0.22047 0.04109 0.07524 1 0.0
Cl1 Cl-1 0.1919 0.2344 0.161 1 0.0
La1 La 0.6667 0.3333 0.25 1 0.0
Cl2 Cl-1 0.1494 0.425 0.0007 1 0.0
Cs1 Cs 0.3333 0.6667 0.25 1 0.0
Cl3 Cl-1 0.4575 0.0744 0.1623 1 0.0
Fe1 Fe 0 0 0 1 0.0
